data_4301745
loop_
_publ_author_name
'Miguel Baya'
'Miguel A. Esteruelas'
'Montserrat Oliv\'an'
'Enrique O\~nate'

_publ_contact_author
;
  Dr. Enrique O\~nate Rodr\'iguez
  Departamento de Qu\'imica Inorg\'anica - I.C.M.A.
  Facultad de Ciencias
  Universidad de Zaragoza - C.S.I.C.
  50009 Zaragoza, Spain
;
_publ_contact_author_email enriqueo@posta.unizar.es
_publ_section_title
;
Monocationic Trihydride and Dicationic Dihydride-Dihydrogen and
Bis(dihydrogen) Osmium Complexes Containing Cyclic and Acyclic Triamine
Ligands: Influence of the N-Os-N Angles on the Hydrogen-Hydrogen
Interactions
;
_journal_name_full 'Inorganic Chemistry'
_journal_page_first 2677
_journal_page_last 2686
_journal_paper_doi 10.1021/ic8023259
_journal_volume 48
_journal_year 2009
_chemical_formula_moiety 'C15 H39 N3 Os P, Cl'
_chemical_formula_sum 'C15 H39 Cl N3 Os P'
_chemical_formula_weight 518.11
_chemical_name_systematic
; 
 ? 
;
_space_group_IT_number 15
_symmetry_cell_setting monoclinic
_symmetry_space_group_name_Hall '-C 2yc'
_symmetry_space_group_name_H-M 'C 1 2/c 1'
_atom_sites_solution_hydrogens geom
_atom_sites_solution_primary direct
_atom_sites_solution_secondary difmap
_audit_creation_method SHELXL-97
_cell_angle_alpha 90.00
_cell_angle_beta 99.758(3)
_cell_angle_gamma 90.00
_cell_formula_units_Z 8
_cell_length_a 35.985(6)
_cell_length_b 8.0796(14)
_cell_length_c 14.499(3)
_cell_measurement_reflns_used 6981
_cell_measurement_temperature 100(2)
_cell_measurement_theta_max 28
_cell_measurement_theta_min 2
_cell_volume 4154.5(13)
_computing_cell_refinement 'SAINT+ v. 6.1 (Bruker AXS, 2000)'
_computing_data_collection 'SMART v. 5.625 (Bruker AXS, 2000)'
_computing_data_reduction 'SAINT+ v. 6.1 (Bruker AXS, 2000)'
_computing_molecular_graphics 'XP, SHELXTL v. 6.1 (Bruker, 2000)'
_computing_publication_material 'XCIF, SHELXTL v. 6.1 (Bruker, 2000)'
_computing_structure_refinement 'SHELXL-97 (Sheldrick, 1997)'
_computing_structure_solution 'SHELXS-97 (Sheldrick, 1990)'
_diffrn_ambient_temperature 100(2)
_diffrn_detector_area_resol_mean 8.26
_diffrn_measured_fraction_theta_full 0.999
_diffrn_measured_fraction_theta_max 0.931
_diffrn_measurement_device_type 'Bruker SMART APEX CCD system'
_diffrn_measurement_method '\w rotations with narrow frames'
_diffrn_radiation_monochromator graphite
_diffrn_radiation_source 'fine-focus sealed tube'
_diffrn_radiation_type MoK\a
_diffrn_radiation_wavelength 0.71073
_diffrn_reflns_av_R_equivalents 0.0616
_diffrn_reflns_av_sigmaI/netI 0.0522
_diffrn_reflns_limit_h_max 47
_diffrn_reflns_limit_h_min -47
_diffrn_reflns_limit_k_max 10
_diffrn_reflns_limit_k_min -10
_diffrn_reflns_limit_l_max 18
_diffrn_reflns_limit_l_min -18
_diffrn_reflns_number 25260
_diffrn_reflns_theta_full 27.50
_diffrn_reflns_theta_max 29.01
_diffrn_reflns_theta_min 2.30
_diffrn_standards_decay_% 'no decay'
_exptl_absorpt_coefficient_mu 6.344
_exptl_absorpt_correction_T_max 0.691
_exptl_absorpt_correction_T_min 0.397
_exptl_absorpt_correction_type multi-scan
_exptl_absorpt_process_details
;
Absorption correction performed with SADABS program. This is based on the
method of Blessing: Blessing, R. H., Acta Crystallogr., Sect. A 1995, 51, 33.

SADABS: Area-Detector Absorption Correction. Bruker-AXS 
within SAINT+ package, v. 6.1 (2000).
;
_exptl_crystal_colour colorless
_exptl_crystal_density_diffrn 1.657
_exptl_crystal_density_method 'not measured'
_exptl_crystal_description plate
_exptl_crystal_F_000 2064
_exptl_crystal_size_max 0.12
_exptl_crystal_size_mid 0.10
_exptl_crystal_size_min 0.02
_refine_diff_density_max 2.250
_refine_diff_density_min -2.067
_refine_diff_density_rms 0.173
_refine_ls_extinction_method none
_refine_ls_goodness_of_fit_ref 0.955
_refine_ls_hydrogen_treatment mixed
_refine_ls_matrix_type full
_refine_ls_number_parameters 218
_refine_ls_number_reflns 5144
_refine_ls_number_restraints 4
_refine_ls_restrained_S_all 0.955
_refine_ls_R_factor_all 0.0418
_refine_ls_R_factor_gt 0.0312
_refine_ls_shift/su_max 0.009
_refine_ls_shift/su_mean 0.001
_refine_ls_structure_factor_coef Fsqd
_refine_ls_weighting_details 'calc w=1/[\s^2^(Fo^2^)+(0.0284P)^2^+0.0000P] where P=(Fo^2^+2Fc^2^)/3'
_refine_ls_weighting_scheme calc
_refine_ls_wR_factor_gt 0.0629
_refine_ls_wR_factor_ref 0.0652
_reflns_number_gt 4195
_reflns_number_total 5144
_reflns_threshold_expression >2sigma(I)
_cod_data_source_file ic8023259_si_001_2.cif
_cod_data_source_block mae273as
_cod_original_cell_volume 4154.5(12)
_cod_original_sg_symbol_H-M 'C 2/c'
_cod_database_code 4301745

loop_
_symmetry_equiv_pos_as_xyz
'x, y, z'
'-x, y, -z+1/2'
'x+1/2, y+1/2, z'
'-x+1/2, y+1/2, -z+1/2'
'-x, -y, -z'
'x, -y, z-1/2'
'-x+1/2, -y+1/2, -z'
'x+1/2, -y+1/2, z-1/2'

loop_
_atom_site_label
_atom_site_type_symbol
_atom_site_fract_x
_atom_site_fract_y
_atom_site_fract_z
_atom_site_U_iso_or_equiv
_atom_site_adp_type
_atom_site_occupancy
_atom_site_symmetry_multiplicity
_atom_site_calc_flag
_atom_site_refinement_flags
_atom_site_disorder_assembly
_atom_site_disorder_group
Os Os 0.135747(5) 0.729851(18) 0.110293(11) 0.01480(6) Uani 1 1 d D . .
H1A H 0.1188(14) 0.560(3) 0.068(3) 0.053(16) Uiso 1 1 d D . .
H1B H 0.1018(9) 0.719(5) 0.026(2) 0.028(13) Uiso 1 1 d D . .
H1C H 0.1149(13) 0.893(4) 0.069(3) 0.050 Uiso 1 1 d D . .
P1 P 0.09244(3) 0.72977(12) 0.20677(7) 0.0167(2) Uani 1 1 d . . .
N1 N 0.17646(10) 0.7263(4) 0.0154(2) 0.0177(7) Uani 1 1 d D . .
H16 H 0.1674(12) 0.747(5) -0.0386(12) 0.021 Uiso 1 1 d D . .
N2 N 0.18018(10) 0.8903(4) 0.1841(2) 0.0169(7) Uani 1 1 d . . .
H17 H 0.1731(13) 0.964(5) 0.217(3) 0.026(13) Uiso 1 1 d . . .
N3 N 0.17728(10) 0.5504(4) 0.1782(2) 0.0179(8) Uani 1 1 d . . .
H18 H 0.1659(12) 0.466(5) 0.189(3) 0.015(12) Uiso 1 1 d . . .
C1 C 0.04296(12) 0.7692(5) 0.1492(3) 0.0242(10) Uani 1 1 d . . .
H1 H 0.0270 0.7717 0.1993 0.029 Uiso 1 1 calc R . .
C2 C 0.03957(14) 0.9390(6) 0.1010(3) 0.0342(12) Uani 1 1 d . . .
H2A H 0.0513 0.9344 0.0447 0.051 Uiso 1 1 calc R . .
H2B H 0.0524 1.0226 0.1440 0.051 Uiso 1 1 calc R . .
H2C H 0.0129 0.9684 0.0834 0.051 Uiso 1 1 calc R . .
C3 C 0.02681(13) 0.6362(6) 0.0783(3) 0.0345(12) Uani 1 1 d . . .
H3A H 0.0016 0.6694 0.0472 0.052 Uiso 1 1 calc R . .
H3B H 0.0252 0.5308 0.1109 0.052 Uiso 1 1 calc R . .
H3C H 0.0433 0.6234 0.0315 0.052 Uiso 1 1 calc R . .
C4 C 0.09826(12) 0.8987(5) 0.2985(3) 0.0210(9) Uani 1 1 d . . .
H4 H 0.1072 0.9974 0.2668 0.025 Uiso 1 1 calc R . .
C5 C 0.12944(13) 0.8638(5) 0.3808(3) 0.0258(10) Uani 1 1 d . . .
H5A H 0.1333 0.9614 0.4214 0.039 Uiso 1 1 calc R . .
H5B H 0.1528 0.8382 0.3577 0.039 Uiso 1 1 calc R . .
H5C H 0.1223 0.7693 0.4164 0.039 Uiso 1 1 calc R . .
C6 C 0.06307(13) 0.9594(6) 0.3366(3) 0.0281(11) Uani 1 1 d . . .
H6A H 0.0534 0.8698 0.3715 0.042 Uiso 1 1 calc R . .
H6B H 0.0436 0.9929 0.2843 0.042 Uiso 1 1 calc R . .
H6C H 0.0699 1.0541 0.3783 0.042 Uiso 1 1 calc R . .
C7 C 0.09047(13) 0.5355(5) 0.2759(3) 0.0236(10) Uani 1 1 d . . .
H7 H 0.1153 0.5297 0.3190 0.028 Uiso 1 1 calc R . .
C8 C 0.08826(15) 0.3761(5) 0.2173(3) 0.0339(12) Uani 1 1 d . . .
H8A H 0.0968 0.2821 0.2581 0.051 Uiso 1 1 calc R . .
H8B H 0.1044 0.3871 0.1696 0.051 Uiso 1 1 calc R . .
H8C H 0.0621 0.3575 0.1868 0.051 Uiso 1 1 calc R . .
C9 C 0.06066(15) 0.5273(6) 0.3396(3) 0.0332(12) Uani 1 1 d . . .
H9A H 0.0357 0.5466 0.3024 0.050 Uiso 1 1 calc R . .
H9B H 0.0660 0.6123 0.3883 0.050 Uiso 1 1 calc R . .
H9C H 0.0613 0.4178 0.3689 0.050 Uiso 1 1 calc R . .
C10 C 0.20762(12) 0.8503(5) 0.0409(3) 0.0196(9) Uani 1 1 d . . .
H10A H 0.2125 0.9075 -0.0162 0.023 Uiso 1 1 calc R . .
H10B H 0.2310 0.7929 0.0697 0.023 Uiso 1 1 calc R . .
C11 C 0.19651(13) 0.9760(5) 0.1091(3) 0.0198(9) Uani 1 1 d . . .
H11A H 0.2190 1.0404 0.1375 0.024 Uiso 1 1 calc R . .
H11B H 0.1777 1.0539 0.0754 0.024 Uiso 1 1 calc R . .
C12 C 0.20988(12) 0.7983(5) 0.2496(3) 0.0192(9) Uani 1 1 d . . .
H12A H 0.2156 0.8587 0.3097 0.023 Uiso 1 1 calc R . .
H12B H 0.2333 0.7925 0.2223 0.023 Uiso 1 1 calc R . .
C13 C 0.19674(12) 0.6245(5) 0.2671(3) 0.0196(9) Uani 1 1 d . . .
H13A H 0.2187 0.5553 0.2935 0.024 Uiso 1 1 calc R . .
H13B H 0.1793 0.6281 0.3130 0.024 Uiso 1 1 calc R . .
C14 C 0.20480(13) 0.5005(5) 0.1161(3) 0.0216(10) Uani 1 1 d . . .
H14A H 0.2079 0.3788 0.1181 0.026 Uiso 1 1 calc R . .
H14B H 0.2297 0.5513 0.1394 0.026 Uiso 1 1 calc R . .
C15 C 0.19121(13) 0.5550(5) 0.0161(3) 0.0213(9) Uani 1 1 d . . .
H15A H 0.2123 0.5503 -0.0196 0.026 Uiso 1 1 calc R . .
H15B H 0.1711 0.4796 -0.0141 0.026 Uiso 1 1 calc R . .
Cl Cl 0.18892(3) 0.21695(12) 0.30315(7) 0.0254(2) Uani 1 1 d . . .

loop_
_atom_site_aniso_label
_atom_site_aniso_U_11
_atom_site_aniso_U_22
_atom_site_aniso_U_33
_atom_site_aniso_U_23
_atom_site_aniso_U_13
_atom_site_aniso_U_12
Os 0.01261(9) 0.01713(9) 0.01494(9) -0.00058(7) 0.00317(6) -0.00091(7)
P1 0.0169(6) 0.0179(5) 0.0158(5) 0.0001(4) 0.0042(4) -0.0005(4)
N1 0.0158(19) 0.0212(18) 0.0153(17) 0.0001(14) 0.0002(15) -0.0004(15)
N2 0.0149(19) 0.0190(18) 0.0173(19) -0.0011(14) 0.0041(15) 0.0010(14)
N3 0.017(2) 0.0174(18) 0.020(2) -0.0007(14) 0.0038(16) -0.0026(15)
C1 0.014(2) 0.039(3) 0.020(2) -0.0016(19) 0.0048(18) -0.0005(19)
C2 0.020(3) 0.050(3) 0.032(3) 0.010(2) 0.004(2) 0.011(2)
C3 0.017(3) 0.057(3) 0.030(3) -0.013(2) 0.003(2) -0.006(2)
C4 0.021(2) 0.025(2) 0.018(2) -0.0025(17) 0.0047(19) -0.0009(18)
C5 0.025(3) 0.031(3) 0.022(2) -0.0047(18) 0.004(2) -0.002(2)
C6 0.028(3) 0.032(3) 0.025(3) -0.0059(19) 0.009(2) 0.000(2)
C7 0.023(3) 0.024(2) 0.025(2) 0.0045(18) 0.008(2) -0.0009(18)
C8 0.041(3) 0.019(2) 0.045(3) -0.001(2) 0.018(3) -0.007(2)
C9 0.039(3) 0.030(3) 0.035(3) 0.006(2) 0.017(2) -0.003(2)
C10 0.019(2) 0.020(2) 0.020(2) 0.0004(16) 0.0045(18) -0.0044(17)
C11 0.020(2) 0.018(2) 0.022(2) 0.0027(16) 0.0049(19) -0.0032(17)
C12 0.017(2) 0.021(2) 0.019(2) -0.0006(16) 0.0023(17) 0.0019(17)
C13 0.019(2) 0.021(2) 0.017(2) -0.0002(16) 0.0006(18) 0.0038(17)
C14 0.020(2) 0.020(2) 0.026(2) -0.0004(17) 0.006(2) 0.0017(18)
C15 0.022(3) 0.019(2) 0.025(2) -0.0035(17) 0.011(2) -0.0019(18)
Cl 0.0380(7) 0.0188(5) 0.0208(5) -0.0015(4) 0.0087(5) -0.0020(5)

loop_
_atom_type_symbol
_atom_type_description
_atom_type_scat_dispersion_real
_atom_type_scat_dispersion_imag
_atom_type_scat_source
C C 0.0033 0.0016 'International Tables Vol C Tables 4.2.6.8 and 6.1.1.4'
H H 0.0000 0.0000 'International Tables Vol C Tables 4.2.6.8 and 6.1.1.4'
N N 0.0061 0.0033 'International Tables Vol C Tables 4.2.6.8 and 6.1.1.4'
P P 0.1023 0.0942 'International Tables Vol C Tables 4.2.6.8 and 6.1.1.4'
Cl Cl 0.1484 0.1585 'International Tables Vol C Tables 4.2.6.8 and 6.1.1.4'
Os Os -1.2165 7.6030 'International Tables Vol C Tables 4.2.6.8 and 6.1.1.4'

loop_
_geom_angle_atom_site_label_1
_geom_angle_atom_site_label_2
_geom_angle_atom_site_label_3
_geom_angle
_geom_angle_site_symmetry_1
_geom_angle_site_symmetry_3
_geom_angle_publ_flag
N1 Os N2 78.62(13) . . ?
N1 Os N3 78.13(13) . . ?
N2 Os N3 77.66(13) . . ?
N1 Os P1 178.67(10) . . ?
N2 Os P1 102.71(10) . . ?
N3 Os P1 102.15(10) . . ?
N1 Os H1A 89.9(18) . . ?
N2 Os H1A 155(2) . . ?
N3 Os H1A 78(2) . . ?
P1 Os H1A 88.9(18) . . ?
N1 Os H1B 91.4(16) . . ?
N2 Os H1B 144.7(15) . . ?
N3 Os H1B 133.7(15) . . ?
P1 Os H1B 87.4(16) . . ?
H1A Os H1B 57(2) . . ?
N1 Os H1C 95.7(18) . . ?
N2 Os H1C 87.1(19) . . ?
N3 Os H1C 164.4(19) . . ?
P1 Os H1C 84.3(18) . . ?
H1A Os H1C 117(3) . . ?
H1B Os H1C 60(2) . . ?
C1 P1 C7 105.3(2) . . ?
C1 P1 C4 100.10(19) . . ?
C7 P1 C4 103.8(2) . . ?
C1 P1 Os 115.41(14) . . ?
C7 P1 Os 115.09(14) . . ?
C4 P1 Os 115.35(14) . . ?
C15 N1 C10 111.7(3) . . ?
C15 N1 Os 106.7(2) . . ?
C10 N1 Os 113.0(2) . . ?
C15 N1 H16 107(3) . . ?
C10 N1 H16 105(3) . . ?
Os N1 H16 114(3) . . ?
C11 N2 C12 111.4(3) . . ?
C11 N2 Os 105.3(3) . . ?
C12 N2 Os 113.5(2) . . ?
C11 N2 H17 106(3) . . ?
C12 N2 H17 104(3) . . ?
Os N2 H17 116(3) . . ?
C13 N3 C14 111.5(3) . . ?
C13 N3 Os 108.0(2) . . ?
C14 N3 Os 112.1(3) . . ?
C13 N3 H18 110(3) . . ?
C14 N3 H18 107(3) . . ?
Os N3 H18 108(3) . . ?
C3 C1 C2 109.3(4) . . ?
C3 C1 P1 114.0(3) . . ?
C2 C1 P1 110.7(3) . . ?
C3 C1 H1 107.6 . . ?
C2 C1 H1 107.6 . . ?
P1 C1 H1 107.6 . . ?
C1 C2 H2A 109.5 . . ?
C1 C2 H2B 109.5 . . ?
H2A C2 H2B 109.5 . . ?
C1 C2 H2C 109.5 . . ?
H2A C2 H2C 109.5 . . ?
H2B C2 H2C 109.5 . . ?
C1 C3 H3A 109.5 . . ?
C1 C3 H3B 109.5 . . ?
H3A C3 H3B 109.5 . . ?
C1 C3 H3C 109.5 . . ?
H3A C3 H3C 109.5 . . ?
H3B C3 H3C 109.5 . . ?
C5 C4 C6 108.6(4) . . ?
C5 C4 P1 113.4(3) . . ?
C6 C4 P1 118.7(3) . . ?
C5 C4 H4 104.9 . . ?
C6 C4 H4 104.9 . . ?
P1 C4 H4 104.9 . . ?
C4 C5 H5A 109.5 . . ?
C4 C5 H5B 109.5 . . ?
H5A C5 H5B 109.5 . . ?
C4 C5 H5C 109.5 . . ?
H5A C5 H5C 109.5 . . ?
H5B C5 H5C 109.5 . . ?
C4 C6 H6A 109.5 . . ?
C4 C6 H6B 109.5 . . ?
H6A C6 H6B 109.5 . . ?
C4 C6 H6C 109.5 . . ?
H6A C6 H6C 109.5 . . ?
H6B C6 H6C 109.5 . . ?
C9 C7 C8 108.8(4) . . ?
C9 C7 P1 117.0(3) . . ?
C8 C7 P1 114.2(3) . . ?
C9 C7 H7 105.3 . . ?
C8 C7 H7 105.3 . . ?
P1 C7 H7 105.3 . . ?
C7 C8 H8A 109.5 . . ?
C7 C8 H8B 109.5 . . ?
H8A C8 H8B 109.5 . . ?
C7 C8 H8C 109.5 . . ?
H8A C8 H8C 109.5 . . ?
H8B C8 H8C 109.5 . . ?
C7 C9 H9A 109.5 . . ?
C7 C9 H9B 109.5 . . ?
H9A C9 H9B 109.5 . . ?
C7 C9 H9C 109.5 . . ?
H9A C9 H9C 109.5 . . ?
H9B C9 H9C 109.5 . . ?
N1 C10 C11 109.8(3) . . ?
N1 C10 H10A 109.7 . . ?
C11 C10 H10A 109.7 . . ?
N1 C10 H10B 109.7 . . ?
C11 C10 H10B 109.7 . . ?
H10A C10 H10B 108.2 . . ?
N2 C11 C10 110.2(3) . . ?
N2 C11 H11A 109.6 . . ?
C10 C11 H11A 109.6 . . ?
N2 C11 H11B 109.6 . . ?
C10 C11 H11B 109.6 . . ?
H11A C11 H11B 108.1 . . ?
N2 C12 C13 110.8(3) . . ?
N2 C12 H12A 109.5 . . ?
C13 C12 H12A 109.5 . . ?
N2 C12 H12B 109.5 . . ?
C13 C12 H12B 109.5 . . ?
H12A C12 H12B 108.1 . . ?
N3 C13 C12 110.0(3) . . ?
N3 C13 H13A 109.7 . . ?
C12 C13 H13A 109.7 . . ?
N3 C13 H13B 109.7 . . ?
C12 C13 H13B 109.7 . . ?
H13A C13 H13B 108.2 . . ?
N3 C14 C15 110.9(3) . . ?
N3 C14 H14A 109.5 . . ?
C15 C14 H14A 109.5 . . ?
N3 C14 H14B 109.5 . . ?
C15 C14 H14B 109.5 . . ?
H14A C14 H14B 108.0 . . ?
N1 C15 C14 109.6(3) . . ?
N1 C15 H15A 109.7 . . ?
C14 C15 H15A 109.7 . . ?
N1 C15 H15B 109.7 . . ?
C14 C15 H15B 109.7 . . ?
H15A C15 H15B 108.2 . . ?

loop_
_geom_bond_atom_site_label_1
_geom_bond_atom_site_label_2
_geom_bond_distance
_geom_bond_site_symmetry_2
_geom_bond_publ_flag
Os N1 2.174(3) . ?
Os N2 2.192(4) . ?
Os N3 2.192(4) . ?
Os P1 2.2637(11) . ?
Os H1A 1.583(10) . ?
Os H1B 1.576(10) . ?
Os H1C 1.585(10) . ?
P1 C1 1.862(5) . ?
P1 C7 1.870(4) . ?
P1 C4 1.892(4) . ?
N1 C15 1.482(5) . ?
N1 C10 1.502(5) . ?
N1 H16 0.813(10) . ?
N2 C11 1.491(5) . ?
N2 C12 1.501(5) . ?
N2 H17 0.83(4) . ?
N3 C13 1.484(5) . ?
N3 C14 1.502(5) . ?
N3 H18 0.82(4) . ?
C1 C3 1.532(6) . ?
C1 C2 1.535(6) . ?
C1 H1 1.0000 . ?
C2 H2A 0.9800 . ?
C2 H2B 0.9800 . ?
C2 H2C 0.9800 . ?
C3 H3A 0.9800 . ?
C3 H3B 0.9800 . ?
C3 H3C 0.9800 . ?
C4 C5 1.519(6) . ?
C4 C6 1.545(6) . ?
C4 H4 1.0000 . ?
C5 H5A 0.9800 . ?
C5 H5B 0.9800 . ?
C5 H5C 0.9800 . ?
C6 H6A 0.9800 . ?
C6 H6B 0.9800 . ?
C6 H6C 0.9800 . ?
C7 C9 1.530(6) . ?
C7 C8 1.538(6) . ?
C7 H7 1.0000 . ?
C8 H8A 0.9800 . ?
C8 H8B 0.9800 . ?
C8 H8C 0.9800 . ?
C9 H9A 0.9800 . ?
C9 H9B 0.9800 . ?
C9 H9C 0.9800 . ?
C10 C11 1.518(5) . ?
C10 H10A 0.9900 . ?
C10 H10B 0.9900 . ?
C11 H11A 0.9900 . ?
C11 H11B 0.9900 . ?
C12 C13 1.517(5) . ?
C12 H12A 0.9900 . ?
C12 H12B 0.9900 . ?
C13 H13A 0.9900 . ?
C13 H13B 0.9900 . ?
C14 C15 1.514(6) . ?
C14 H14A 0.9900 . ?
C14 H14B 0.9900 . ?
C15 H15A 0.9900 . ?
C15 H15B 0.9900 . ?

loop_
_geom_torsion_atom_site_label_1
_geom_torsion_atom_site_label_2
_geom_torsion_atom_site_label_3
_geom_torsion_atom_site_label_4
_geom_torsion
_geom_torsion_site_symmetry_1
_geom_torsion_site_symmetry_2
_geom_torsion_site_symmetry_3
_geom_torsion_site_symmetry_4
_geom_torsion_publ_flag
N1 Os P1 C1 -46(4) . . . . ?
N2 Os P1 C1 131.73(18) . . . . ?
N3 Os P1 C1 -148.37(18) . . . . ?
N1 Os P1 C7 77(4) . . . . ?
N2 Os P1 C7 -105.24(19) . . . . ?
N3 Os P1 C7 -25.35(19) . . . . ?
N1 Os P1 C4 -162(4) . . . . ?
N2 Os P1 C4 15.64(18) . . . . ?
N3 Os P1 C4 95.53(18) . . . . ?
N2 Os N1 C15 113.5(3) . . . . ?
N3 Os N1 C15 33.9(3) . . . . ?
P1 Os N1 C15 -69(4) . . . . ?
N2 Os N1 C10 -9.6(3) . . . . ?
N3 Os N1 C10 -89.2(3) . . . . ?
P1 Os N1 C10 168(4) . . . . ?
N1 Os N2 C11 32.8(2) . . . . ?
N3 Os N2 C11 113.0(3) . . . . ?
P1 Os N2 C11 -147.1(2) . . . . ?
N1 Os N2 C12 -89.3(3) . . . . ?
N3 Os N2 C12 -9.1(3) . . . . ?
P1 Os N2 C12 90.8(3) . . . . ?
N1 Os N3 C13 112.0(3) . . . . ?
N2 Os N3 C13 31.3(3) . . . . ?
P1 Os N3 C13 -69.3(3) . . . . ?
N1 Os N3 C14 -11.2(3) . . . . ?
N2 Os N3 C14 -92.0(3) . . . . ?
P1 Os N3 C14 167.4(2) . . . . ?
C7 P1 C1 C3 -64.4(4) . . . . ?
C4 P1 C1 C3 -171.8(3) . . . . ?
Os P1 C1 C3 63.7(4) . . . . ?
C7 P1 C1 C2 172.0(3) . . . . ?
C4 P1 C1 C2 64.6(3) . . . . ?
Os P1 C1 C2 -59.9(3) . . . . ?
C1 P1 C4 C5 157.9(3) . . . . ?
C7 P1 C4 C5 49.3(4) . . . . ?
Os P1 C4 C5 -77.6(3) . . . . ?
C1 P1 C4 C6 28.6(4) . . . . ?
C7 P1 C4 C6 -80.0(4) . . . . ?
Os P1 C4 C6 153.1(3) . . . . ?
C1 P1 C7 C9 -49.7(4) . . . . ?
C4 P1 C7 C9 55.1(4) . . . . ?
Os P1 C7 C9 -177.9(3) . . . . ?
C1 P1 C7 C8 79.0(4) . . . . ?
C4 P1 C7 C8 -176.3(3) . . . . ?
Os P1 C7 C8 -49.3(4) . . . . ?
C15 N1 C10 C11 -135.9(3) . . . . ?
Os N1 C10 C11 -15.7(4) . . . . ?
C12 N2 C11 C10 71.1(4) . . . . ?
Os N2 C11 C10 -52.3(4) . . . . ?
N1 C10 C11 N2 45.7(5) . . . . ?
C11 N2 C12 C13 -133.1(3) . . . . ?
Os N2 C12 C13 -14.5(4) . . . . ?
C14 N3 C13 C12 74.5(4) . . . . ?
Os N3 C13 C12 -49.1(4) . . . . ?
N2 C12 C13 N3 42.1(4) . . . . ?
C13 N3 C14 C15 -134.7(4) . . . . ?
Os N3 C14 C15 -13.4(4) . . . . ?
C10 N1 C15 C14 71.9(4) . . . . ?
Os N1 C15 C14 -52.0(4) . . . . ?
N3 C14 C15 N1 43.5(5) . . . . ?
